data_7018549
loop_
_publ_author_name
'Talarico, Anna Maria'
'Szerb, Elisabeta Ildyko'
'Mastropietro, Teresa F.'
'Aiello, Iolinda'
'Crispini, Alessandra'
'Ghedini, Mauro'

_publ_section_title
;
 Tuning solid state luminescent properties in a hydrogen bonding-directed
 supramolecular assembly of bis-cyclometalated iridium(iii)
 ethylenediamine complexes.
;
_journal_issue 16
_journal_name_full 'Dalton transactions (Cambridge, England : 2003)'
_journal_page_first 4919
_journal_page_last 4926
_journal_paper_doi 10.1039/c2dt12108e
_journal_volume 41
_journal_year 2012
_chemical_formula_moiety 'C24 H24 Cl Ir N4, 3(H2 O)'
_chemical_formula_sum 'C24 H30 Cl Ir N4 O3'
_chemical_formula_weight 650.17
_chemical_name_systematic
;
?
;
_space_group_IT_number 161
_symmetry_cell_setting trigonal
_symmetry_space_group_name_Hall 'R 3 -2"c'
_symmetry_space_group_name_H-M 'R 3 c :H'
_atom_sites_solution_hydrogens geom
_atom_sites_solution_primary direct
_atom_sites_solution_secondary difmap
_audit_creation_method SHELXL-97
_cell_angle_alpha 90.00
_cell_angle_beta 90.00
_cell_angle_gamma 120.00
_cell_formula_units_Z 18
_cell_length_a 29.092(7)
_cell_length_b 29.092(7)
_cell_length_c 15.193(4)
_cell_measurement_reflns_used 8999
_cell_measurement_temperature 298(2)
_cell_measurement_theta_max 27.14
_cell_measurement_theta_min 2.43
_cell_volume 11136(5)
_computing_cell_refinement 'Bruker SAINT'
_computing_data_collection 'Bruker APEX2'
_computing_data_reduction 'Bruker SAINT'
_computing_molecular_graphics 'Bruker SHELXTL'
_computing_publication_material 'Bruker SHELXTL'
_computing_structure_refinement 'SHELXL-97 (Sheldrick, 2008)'
_computing_structure_solution 'SHELXS-97 (Sheldrick, 2008)'
_diffrn_ambient_temperature 298(2)
_diffrn_measured_fraction_theta_full 0.997
_diffrn_measured_fraction_theta_max 0.997
_diffrn_measurement_device_type 'Bruker APEX-II CCD'
_diffrn_measurement_method 'phi and omega scans'
_diffrn_radiation_monochromator graphite
_diffrn_radiation_source 'fine-focus sealed tube'
_diffrn_radiation_type MoK\a
_diffrn_radiation_wavelength 0.71073
_diffrn_reflns_av_R_equivalents 0.0389
_diffrn_reflns_av_sigmaI/netI 0.0294
_diffrn_reflns_limit_h_max 37
_diffrn_reflns_limit_h_min -37
_diffrn_reflns_limit_k_max 37
_diffrn_reflns_limit_k_min -37
_diffrn_reflns_limit_l_max 19
_diffrn_reflns_limit_l_min -19
_diffrn_reflns_number 35693
_diffrn_reflns_theta_full 27.11
_diffrn_reflns_theta_max 27.11
_diffrn_reflns_theta_min 1.40
_exptl_absorpt_coefficient_mu 5.536
_exptl_absorpt_correction_T_max 0.9675
_exptl_absorpt_correction_T_min 0.9467
_exptl_absorpt_correction_type multi-scan
_exptl_absorpt_process_details sadabs
_exptl_crystal_colour yellow
_exptl_crystal_density_diffrn 1.754
_exptl_crystal_density_method 'not measured'
_exptl_crystal_description parallelepiped
_exptl_crystal_F_000 5760
_exptl_crystal_size_max 0.01
_exptl_crystal_size_mid 0.01
_exptl_crystal_size_min 0.01
_refine_diff_density_max 0.714
_refine_diff_density_min -0.537
_refine_diff_density_rms 0.139
_refine_ls_abs_structure_details 'Flack H D (1983), Acta Cryst. A39, 876-881'
_refine_ls_abs_structure_Flack -0.004(7)
_refine_ls_extinction_method none
_refine_ls_goodness_of_fit_ref 1.203
_refine_ls_hydrogen_treatment constr
_refine_ls_matrix_type full
_refine_ls_number_parameters 298
_refine_ls_number_reflns 5450
_refine_ls_number_restraints 1
_refine_ls_restrained_S_all 1.203
_refine_ls_R_factor_all 0.0198
_refine_ls_R_factor_gt 0.0174
_refine_ls_shift/su_max 0.002
_refine_ls_shift/su_mean 0.000
_refine_ls_structure_factor_coef Fsqd
_refine_ls_weighting_details 'calc w=1/[\s^2^(Fo^2^)+(0.0316P)^2^+4.2759P] where P=(Fo^2^+2Fc^2^)/3'
_refine_ls_weighting_scheme calc
_refine_ls_wR_factor_gt 0.0443
_refine_ls_wR_factor_ref 0.0609
_reflns_number_gt 5291
_reflns_number_total 5450
_reflns_threshold_expression >2sigma(I)
_cod_data_source_file c2dt12108e.txt
_cod_data_source_block (3a)
_cod_original_cell_volume 11135(5)
_cod_original_sg_symbol_Hall 'R 3 -2"c '
_cod_original_sg_symbol_H-M R3c
_cod_database_code 7018549

loop_
_symmetry_equiv_pos_as_xyz
'x, y, z'
'-y, x-y, z'
'-x+y, -x, z'
'-y, -x, z+1/2'
'-x+y, y, z+1/2'
'x, x-y, z+1/2'
'x+2/3, y+1/3, z+1/3'
'-y+2/3, x-y+1/3, z+1/3'
'-x+y+2/3, -x+1/3, z+1/3'
'-y+2/3, -x+1/3, z+5/6'
'-x+y+2/3, y+1/3, z+5/6'
'x+2/3, x-y+1/3, z+5/6'
'x+1/3, y+2/3, z+2/3'
'-y+1/3, x-y+2/3, z+2/3'
'-x+y+1/3, -x+2/3, z+2/3'
'-y+1/3, -x+2/3, z+7/6'
'-x+y+1/3, y+2/3, z+7/6'
'x+1/3, x-y+2/3, z+7/6'

loop_
_atom_site_label
_atom_site_type_symbol
_atom_site_fract_x
_atom_site_fract_y
_atom_site_fract_z
_atom_site_U_iso_or_equiv
_atom_site_adp_type
_atom_site_occupancy
_atom_site_symmetry_multiplicity
_atom_site_calc_flag
_atom_site_refinement_flags
_atom_site_disorder_assembly
_atom_site_disorder_group
Ir1 Ir 0.338336(6) 0.481360(6) 0.84162(3) 0.02677(5) Uani 1 1 d . C .
N1 N 0.36969(18) 0.55636(19) 0.9152(4) 0.0378(11) Uani 1 1 d . . .
H1A H 0.3534 0.5503 0.9678 0.045 Uiso 1 1 calc R A 1
H1B H 0.4047 0.5702 0.9247 0.045 Uiso 1 1 calc R A 1
N2 N 0.30188(19) 0.52142(19) 0.7714(4) 0.0420(12) Uani 1 1 d . . .
H2A H 0.3177 0.5326 0.7186 0.050 Uiso 1 1 calc R B 1
H2B H 0.2673 0.4981 0.7620 0.050 Uiso 1 1 calc R B 1
N3 N 0.28296(17) 0.44508(16) 0.9385(3) 0.0307(9) Uani 1 1 d . . .
N4 N 0.39388(18) 0.50914(16) 0.7427(3) 0.0320(10) Uani 1 1 d . . .
C1 C 0.3740(2) 0.45074(19) 0.9128(4) 0.0302(11) Uani 1 1 d . . .
C2 C 0.4251(2) 0.4580(2) 0.9038(3) 0.0363(11) Uani 1 1 d . C .
H2 H 0.4468 0.4801 0.8592 0.044 Uiso 1 1 calc R . .
C3 C 0.4444(2) 0.4339(2) 0.9584(4) 0.0454(12) Uani 1 1 d . . .
H3 H 0.4787 0.4400 0.9501 0.055 Uiso 1 1 calc R C .
C4 C 0.4135(2) 0.4007(2) 1.0251(4) 0.0506(15) Uani 1 1 d . C .
H4 H 0.4263 0.3836 1.0606 0.061 Uiso 1 1 calc R . .
C5 C 0.3627(2) 0.3931(2) 1.0388(4) 0.0452(12) Uani 1 1 d . . .
H5 H 0.3417 0.3712 1.0841 0.054 Uiso 1 1 calc R C .
C6 C 0.34385(18) 0.41831(18) 0.9845(3) 0.0339(10) Uani 1 1 d . C .
C7 C 0.29260(19) 0.41501(19) 0.9967(3) 0.0339(10) Uani 1 1 d . C .
C8 C 0.2562(2) 0.3861(2) 1.0607(4) 0.0503(14) Uani 1 1 d . . .
H8 H 0.2626 0.3648 1.0989 0.060 Uiso 1 1 calc R C .
C9 C 0.2100(2) 0.3885(3) 1.0685(4) 0.0583(17) Uani 1 1 d . C .
H9 H 0.1854 0.3694 1.1122 0.070 Uiso 1 1 calc R . .
C10 C 0.2008(2) 0.4192(2) 1.0114(4) 0.0489(14) Uani 1 1 d . . .
H10 H 0.1702 0.4216 1.0160 0.059 Uiso 1 1 calc R C .
C11 C 0.2380(2) 0.4468(2) 0.9465(4) 0.0403(11) Uani 1 1 d . C .
H11 H 0.2314 0.4672 0.9069 0.048 Uiso 1 1 calc R . .
C12 C 0.30640(19) 0.4177(2) 0.7619(4) 0.0326(12) Uani 1 1 d . . .
C13 C 0.2613(2) 0.36888(19) 0.7745(4) 0.0428(12) Uani 1 1 d . C .
H13 H 0.2430 0.3623 0.8274 0.051 Uiso 1 1 calc R . .
C14 C 0.2425(2) 0.3293(2) 0.7107(4) 0.0504(13) Uani 1 1 d . . .
H14 H 0.2118 0.2970 0.7209 0.060 Uiso 1 1 calc R C .
C15 C 0.2697(3) 0.3383(3) 0.6317(4) 0.0537(16) Uani 1 1 d . C .
H15 H 0.2575 0.3119 0.5889 0.064 Uiso 1 1 calc R . .
C16 C 0.3145(2) 0.3862(2) 0.6172(4) 0.0472(13) Uani 1 1 d . . .
H16 H 0.3327 0.3926 0.5641 0.057 Uiso 1 1 calc R C .
C17 C 0.3328(2) 0.42516(19) 0.6820(3) 0.0362(10) Uani 1 1 d . C .
C18 C 0.3812(2) 0.4766(2) 0.6718(3) 0.0348(10) Uani 1 1 d . C .
C19 C 0.4149(2) 0.4932(3) 0.5996(4) 0.0501(14) Uani 1 1 d . . .
H19 H 0.4063 0.4715 0.5503 0.060 Uiso 1 1 calc R C .
C20 C 0.4610(2) 0.5416(3) 0.6004(4) 0.0569(16) Uani 1 1 d . C .
H20 H 0.4831 0.5528 0.5514 0.068 Uiso 1 1 calc R . .
C22 C 0.4389(2) 0.5555(2) 0.7427(3) 0.0427(11) Uani 1 1 d . C .
H22A H 0.4469 0.5772 0.7921 0.051 Uiso 1 1 calc R . .
C21 C 0.4740(2) 0.5731(3) 0.6736(4) 0.0530(15) Uani 1 1 d . . .
H21A H 0.5057 0.6054 0.6765 0.064 Uiso 1 1 calc R C .
C23 C 0.3601(5) 0.5948(4) 0.8625(8) 0.045(3) Uiso 0.59(2) 1 d P C 1
H23A H 0.3623 0.6225 0.9009 0.054 Uiso 0.59(2) 1 calc PR C 1
H23B H 0.3871 0.6114 0.8175 0.054 Uiso 0.59(2) 1 calc PR C 1
C24 C 0.3068(5) 0.5665(4) 0.8208(7) 0.044(3) Uiso 0.59(2) 1 d P C 1
H24A H 0.2794 0.5543 0.8656 0.053 Uiso 0.59(2) 1 calc PR C 1
H24B H 0.3023 0.5903 0.7816 0.053 Uiso 0.59(2) 1 calc PR C 1
C23A C 0.3381(9) 0.5844(8) 0.8942(15) 0.062(5) Uiso 0.41(2) 1 d P C 2
H23C H 0.3040 0.5670 0.9237 0.075 Uiso 0.41(2) 1 calc PR C 2
H23D H 0.3576 0.6213 0.9123 0.075 Uiso 0.41(2) 1 calc PR C 2
C24A C 0.3313(8) 0.5799(7) 0.7975(12) 0.053(5) Uiso 0.41(2) 1 d P C 2
H24C H 0.3658 0.5979 0.7691 0.063 Uiso 0.41(2) 1 calc PR C 2
H24D H 0.3114 0.5966 0.7785 0.063 Uiso 0.41(2) 1 calc PR C 2
Cl1 Cl 0.49315(7) 0.65367(6) 0.91708(12) 0.0634(4) Uani 1 1 d . . .
O1W O 0.3301(2) 0.5674(2) 0.1019(4) 0.0770(16) Uani 1 1 d . . .
O2W O 0.23423(19) 0.5696(2) 0.0842(4) 0.0720(14) Uani 1 1 d . . .
O3W O 0.2984(2) 0.4841(2) 0.2336(4) 0.0763(14) Uani 1 1 d . . .

loop_
_atom_site_aniso_label
_atom_site_aniso_U_11
_atom_site_aniso_U_22
_atom_site_aniso_U_33
_atom_site_aniso_U_23
_atom_site_aniso_U_13
_atom_site_aniso_U_12
Ir1 0.02923(9) 0.02845(9) 0.02193(8) 0.00188(6) 0.00366(6) 0.01389(7)
N1 0.040(2) 0.039(3) 0.033(3) -0.001(2) 0.0049(18) 0.0191(19)
N2 0.044(2) 0.048(3) 0.037(3) 0.011(2) 0.002(2) 0.025(2)
N3 0.029(2) 0.0330(19) 0.028(2) 0.0038(16) 0.0025(16) 0.0142(17)
N4 0.032(2) 0.038(2) 0.027(2) 0.0031(16) 0.0049(17) 0.0181(18)
C1 0.037(2) 0.032(2) 0.023(2) -0.0052(18) 0.0001(19) 0.018(2)
C2 0.038(3) 0.045(3) 0.034(3) -0.007(2) 0.002(2) 0.026(2)
C3 0.045(3) 0.058(3) 0.047(3) -0.012(3) -0.005(2) 0.036(3)
C4 0.062(4) 0.054(3) 0.051(4) -0.002(3) -0.014(3) 0.040(3)
C5 0.052(3) 0.046(3) 0.041(3) 0.003(2) -0.005(2) 0.027(3)
C6 0.033(2) 0.033(2) 0.032(2) -0.0009(19) -0.0048(19) 0.0133(19)
C7 0.037(2) 0.035(2) 0.026(2) 0.0021(19) 0.0018(19) 0.016(2)
C8 0.049(3) 0.055(3) 0.043(3) 0.024(3) 0.012(2) 0.023(3)
C9 0.046(3) 0.075(4) 0.048(3) 0.031(3) 0.020(3) 0.026(3)
C10 0.035(3) 0.066(4) 0.046(3) 0.015(3) 0.011(2) 0.025(3)
C11 0.036(3) 0.046(3) 0.042(3) 0.010(2) 0.007(2) 0.022(2)
C12 0.035(2) 0.031(3) 0.030(3) 0.000(2) -0.0046(19) 0.016(2)
C13 0.050(3) 0.035(3) 0.041(3) 0.001(2) -0.005(2) 0.020(2)
C14 0.054(3) 0.033(3) 0.057(3) -0.006(3) -0.017(3) 0.017(2)
C15 0.070(4) 0.054(4) 0.046(3) -0.024(3) -0.023(3) 0.038(3)
C16 0.056(3) 0.055(3) 0.037(3) -0.014(2) -0.009(2) 0.032(3)
C17 0.045(3) 0.041(3) 0.029(2) -0.005(2) -0.006(2) 0.027(2)
C18 0.043(2) 0.048(3) 0.024(2) 0.003(2) 0.0019(18) 0.031(2)
C19 0.059(3) 0.069(4) 0.029(2) 0.000(3) 0.009(2) 0.037(3)
C20 0.051(3) 0.071(4) 0.048(3) 0.012(3) 0.028(3) 0.030(3)
C22 0.043(3) 0.042(3) 0.037(3) 0.004(2) 0.011(2) 0.017(2)
C21 0.040(3) 0.054(3) 0.054(4) 0.006(3) 0.019(3) 0.016(3)
Cl1 0.0624(10) 0.0476(8) 0.0640(10) -0.0052(7) 0.0004(8) 0.0153(7)
O1W 0.064(3) 0.094(4) 0.070(4) 0.010(3) 0.016(3) 0.037(3)
O2W 0.074(3) 0.083(3) 0.065(3) 0.009(3) -0.009(3) 0.044(3)
O3W 0.062(3) 0.080(3) 0.087(4) -0.002(3) 0.001(3) 0.035(3)

loop_
_atom_type_symbol
_atom_type_description
_atom_type_scat_dispersion_real
_atom_type_scat_dispersion_imag
_atom_type_scat_source
C C 0.0033 0.0016 'International Tables Vol C Tables 4.2.6.8 and 6.1.1.4'
H H 0.0000 0.0000 'International Tables Vol C Tables 4.2.6.8 and 6.1.1.4'
N N 0.0061 0.0033 'International Tables Vol C Tables 4.2.6.8 and 6.1.1.4'
O O 0.0106 0.0060 'International Tables Vol C Tables 4.2.6.8 and 6.1.1.4'
Cl Cl 0.1484 0.1585 'International Tables Vol C Tables 4.2.6.8 and 6.1.1.4'
Ir Ir -1.4442 7.9887 'International Tables Vol C Tables 4.2.6.8 and 6.1.1.4'

loop_
_geom_angle_atom_site_label_1
_geom_angle_atom_site_label_2
_geom_angle_atom_site_label_3
_geom_angle
C1 Ir1 C12 91.09(17)
C1 Ir1 N3 80.24(17)
C12 Ir1 N3 94.36(19)
C1 Ir1 N4 95.2(2)
C12 Ir1 N4 80.3(2)
N3 Ir1 N4 172.96(15)
C1 Ir1 N1 96.7(2)
C12 Ir1 N1 172.0(2)
N3 Ir1 N1 88.58(17)
N4 Ir1 N1 97.30(18)
C1 Ir1 N2 174.7(2)
C12 Ir1 N2 94.2(2)
N3 Ir1 N2 99.1(2)
N4 Ir1 N2 85.96(17)
N1 Ir1 N2 78.02(15)
C23 N1 C23A 27.8(8)
C23 N1 Ir1 109.1(5)
C23A N1 Ir1 111.0(8)
C23 N1 H1A 109.9
C23A N1 H1A 83.8
Ir1 N1 H1A 109.9
C23 N1 H1B 109.9
C23A N1 H1B 129.7
Ir1 N1 H1B 109.9
H1A N1 H1B 108.3
C24 N2 C24A 27.6(7)
C24 N2 Ir1 111.8(5)
C24A N2 Ir1 108.2(7)
C24 N2 H2A 109.3
C24A N2 H2A 85.8
Ir1 N2 H2A 109.3
C24 N2 H2B 109.3
C24A N2 H2B 132.4
Ir1 N2 H2B 109.3
H2A N2 H2B 107.9
C11 N3 C7 118.8(4)
C11 N3 Ir1 125.4(4)
C7 N3 Ir1 115.8(3)
C22 N4 C18 119.7(5)
C22 N4 Ir1 125.5(4)
C18 N4 Ir1 114.8(3)
C2 C1 C6 115.6(5)
C2 C1 Ir1 129.1(4)
C6 C1 Ir1 115.3(4)
C3 C2 C1 122.6(5)
C3 C2 H2 118.7
C1 C2 H2 118.7
C2 C3 C4 120.6(5)
C2 C3 H3 119.7
C4 C3 H3 119.7
C3 C4 C5 119.4(5)
C3 C4 H4 120.3
C5 C4 H4 120.3
C6 C5 C4 119.6(5)
C6 C5 H5 120.2
C4 C5 H5 120.2
C5 C6 C1 122.1(5)
C5 C6 C7 123.5(5)
C1 C6 C7 114.4(4)
N3 C7 C8 120.6(5)
N3 C7 C6 113.9(4)
C8 C7 C6 125.4(5)
C7 C8 C9 119.8(5)
C7 C8 H8 120.1
C9 C8 H8 120.1
C10 C9 C8 119.5(5)
C10 C9 H9 120.2
C8 C9 H9 120.2
C9 C10 C11 118.7(5)
C9 C10 H10 120.7
C11 C10 H10 120.7
N3 C11 C10 122.5(5)
N3 C11 H11 118.7
C10 C11 H11 118.7
C13 C12 C17 116.5(5)
C13 C12 Ir1 128.9(5)
C17 C12 Ir1 114.6(4)
C12 C13 C14 122.2(6)
C12 C13 H13 118.9
C14 C13 H13 118.9
C15 C14 C13 119.7(6)
C15 C14 H14 120.1
C13 C14 H14 120.1
C16 C15 C14 119.6(5)
C16 C15 H15 120.2
C14 C15 H15 120.2
C15 C16 C17 119.8(6)
C15 C16 H16 120.1
C17 C16 H16 120.1
C16 C17 C12 122.2(5)
C16 C17 C18 122.6(5)
C12 C17 C18 115.2(4)
N4 C18 C19 119.1(5)
N4 C18 C17 114.6(4)
C19 C18 C17 126.3(5)
C20 C19 C18 120.5(5)
C20 C19 H19 119.8
C18 C19 H19 119.8
C21 C20 C19 119.7(5)
C21 C20 H20 120.2
C19 C20 H20 120.2
N4 C22 C21 123.3(5)
N4 C22 H22A 118.3
C21 C22 H22A 118.3
C20 C21 C22 117.7(5)
C20 C21 H21A 121.1
C22 C21 H21A 121.1
C24 C23 N1 110.1(9)
C24 C23 H23A 109.6
N1 C23 H23A 109.6
C24 C23 H23B 109.6
N1 C23 H23B 109.6
H23A C23 H23B 108.2
N2 C24 C23 109.0(9)
N2 C24 H24A 109.9
C23 C24 H24A 109.9
N2 C24 H24B 109.9
C23 C24 H24B 109.9
H24A C24 H24B 108.3
C24A C23A N1 104.3(16)
C24A C23A H23C 110.9
N1 C23A H23C 110.9
C24A C23A H23D 110.9
N1 C23A H23D 110.9
H23C C23A H23D 108.9
C23A C24A N2 109.4(15)
C23A C24A H24C 109.8
N2 C24A H24C 109.8
C23A C24A H24D 109.8
N2 C24A H24D 109.8
H24C C24A H24D 108.2

loop_
_geom_bond_atom_site_label_1
_geom_bond_atom_site_label_2
_geom_bond_distance
Ir1 C1 1.990(6)
Ir1 C12 2.009(6)
Ir1 N3 2.043(4)
Ir1 N4 2.054(5)
Ir1 N1 2.203(5)
Ir1 N2 2.204(5)
N1 C23 1.512(11)
N1 C23A 1.536(17)
N1 H1A 0.9000
N1 H1B 0.9000
N2 C24 1.455(11)
N2 C24A 1.526(16)
N2 H2A 0.9000
N2 H2B 0.9000
N3 C11 1.340(6)
N3 C7 1.368(6)
N4 C22 1.329(7)
N4 C18 1.358(6)
C1 C2 1.398(7)
C1 C6 1.421(7)
C2 C3 1.377(7)
C2 H2 0.9300
C3 C4 1.378(9)
C3 H3 0.9300
C4 C5 1.395(8)
C4 H4 0.9300
C5 C6 1.387(7)
C5 H5 0.9300
C6 C7 1.457(6)
C7 C8 1.373(7)
C8 C9 1.388(8)
C8 H8 0.9300
C9 C10 1.363(8)
C9 H9 0.9300
C10 C11 1.385(7)
C10 H10 0.9300
C11 H11 0.9300
C12 C13 1.382(7)
C12 C17 1.395(8)
C13 C14 1.391(7)
C13 H13 0.9300
C14 C15 1.388(9)
C14 H14 0.9300
C15 C16 1.370(9)
C15 H15 0.9300
C16 C17 1.391(7)
C16 H16 0.9300
C17 C18 1.462(7)
C18 C19 1.387(7)
C19 C20 1.375(9)
C19 H19 0.9300
C20 C21 1.370(9)
C20 H20 0.9300
C22 C21 1.374(7)
C22 H22A 0.9300
C21 H21A 0.9300
C23 C24 1.486(14)
C23 H23A 0.9700
C23 H23B 0.9700
C24 H24A 0.9700
C24 H24B 0.9700
C23A C24A 1.48(3)
C23A H23C 0.9700
C23A H23D 0.9700
C24A H24C 0.9700
C24A H24D 0.9700
